data_7244250
loop_
_publ_author_name
'Yang, Zhan-Yong'
'Chen, Cao'
'Sang, Xiao'
'Hong, Yu-Xuan'
'Yu, Hong'
'Ni, Chun-Yan'
'Lang, Jian-Ping'

_publ_section_title
;
 Assembly of a Zn(II) coordination polymer of tetrapyridyl tetraene
 ligands for selective sensing of CrO42- and Fe3+ in water via
 luminescence quenching and enhancement
;
_journal_name_full CrystEngComm
_journal_paper_doi 10.1039/D1CE01706C
_journal_year 2022
_chemical_formula_moiety 'C42 H28 N5 O6 Zn'
_chemical_formula_sum 'C42 H28 N5 O6 Zn'
_chemical_formula_weight 764.06
_space_group_crystal_system monoclinic
_space_group_IT_number 13
_space_group_name_Hall '-P 2yc'
_space_group_name_H-M_alt 'P 1 2/c 1'
_atom_sites_solution_hydrogens geom
_audit_block_doi 10.5517/ccdc.csd.cc29d8xx
_audit_creation_date 2022-01-07
_audit_creation_method
;
Olex2 1.3
(compiled 2020.11.12 svn.r5f609507 for OlexSys, GUI svn.r6408)
;
_audit_update_record
;
2022-01-07 deposited with the CCDC.	2022-01-17 downloaded from the CCDC.
;
_cell_angle_alpha 90
_cell_angle_beta 118.519(3)
_cell_angle_gamma 90
_cell_formula_units_Z 2
_cell_length_a 16.9814(9)
_cell_length_b 5.7781(3)
_cell_length_c 20.4176(8)
_cell_measurement_reflns_used 9987
_cell_measurement_temperature 293(2)
_cell_measurement_theta_max 25.156
_cell_measurement_theta_min 2.587
_cell_volume 1760.29(16)
_computing_cell_refinement 'SAINT v8.37A (Bruker, 2015)'
_computing_data_reduction 'SAINT v8.37A (Bruker, 2015)'
_computing_molecular_graphics 'Olex2 1.3 (Dolomanov et al., 2009)'
_computing_publication_material 'Olex2 1.3 (Dolomanov et al., 2009)'
_computing_structure_refinement 'SHELXL 2018/3 (Sheldrick, 2015)'
_computing_structure_solution 'SHELXS-97 (Sheldrick, 1990)'
_diffrn_ambient_temperature 293(2)
_diffrn_measured_fraction_theta_full 0.999
_diffrn_measured_fraction_theta_max 0.998
_diffrn_measurement_device_type 'CCD area detector'
_diffrn_measurement_method 'phi and omega scans'
_diffrn_radiation_monochromator graphite
_diffrn_radiation_type MoK\a
_diffrn_radiation_wavelength 0.71073
_diffrn_reflns_av_R_equivalents 0.0731
_diffrn_reflns_av_unetI/netI 0.0390
_diffrn_reflns_Laue_measured_fraction_full 0.999
_diffrn_reflns_Laue_measured_fraction_max 0.998
_diffrn_reflns_limit_h_max 21
_diffrn_reflns_limit_h_min -22
_diffrn_reflns_limit_k_max 7
_diffrn_reflns_limit_k_min -7
_diffrn_reflns_limit_l_max 26
_diffrn_reflns_limit_l_min -26
_diffrn_reflns_number 47619
_diffrn_reflns_point_group_measured_fraction_full 0.999
_diffrn_reflns_point_group_measured_fraction_max 0.998
_diffrn_reflns_theta_full 25.242
_diffrn_reflns_theta_max 27.525
_diffrn_reflns_theta_min 2.270
_diffrn_source_current 1.0
_diffrn_source_power 0.05
_diffrn_source_voltage 50.0
_exptl_absorpt_coefficient_mu 0.756
_exptl_absorpt_correction_T_max 0.7456
_exptl_absorpt_correction_T_min 0.6810
_exptl_absorpt_correction_type multi-scan
_exptl_absorpt_process_details
;
SADABS-2014/5 (Bruker,2014/5) was used for absorption correction.
wR2(int) was 0.1470 before and 0.0605 after correction.
The Ratio of minimum to maximum transmission is 0.9134.
The \l/2 correction factor is Not present.
;
_exptl_crystal_colour yellow
_exptl_crystal_colour_primary yellow
_exptl_crystal_density_diffrn 1.442
_exptl_crystal_density_method 'not measured'
_exptl_crystal_description block
_exptl_crystal_F_000 786
_exptl_crystal_size_max 0.4
_exptl_crystal_size_mid 0.35
_exptl_crystal_size_min 0.3
_refine_diff_density_max 0.995
_refine_diff_density_min -0.890
_refine_diff_density_rms 0.090
_refine_ls_extinction_method none
_refine_ls_goodness_of_fit_ref 1.041
_refine_ls_hydrogen_treatment constr
_refine_ls_matrix_type full
_refine_ls_number_parameters 301
_refine_ls_number_reflns 4064
_refine_ls_number_restraints 378
_refine_ls_restrained_S_all 1.053
_refine_ls_R_factor_all 0.1017
_refine_ls_R_factor_gt 0.0739
_refine_ls_shift/su_max 0.000
_refine_ls_shift/su_mean 0.000
_refine_ls_structure_factor_coef Fsqd
_refine_ls_weighting_details 'w=1/[\s^2^(Fo^2^)+(0.1076P)^2^+3.9300P] where P=(Fo^2^+2Fc^2^)/3'
_refine_ls_weighting_scheme calc
_refine_ls_wR_factor_gt 0.1931
_refine_ls_wR_factor_ref 0.2118
_reflns_Friedel_coverage 0.000
_reflns_number_gt 3084
_reflns_number_total 4064
_reflns_threshold_expression 'I > 2\s(I)'
_cod_data_source_file d1ce01706c2.cif
_cod_data_source_block CP4
_cod_original_cell_volume 1760.29(15)
_cod_database_code 7244250
_shelx_shelxl_version_number 2018/3
_shelx_space_group_comment
;
The symmetry employed for this shelxl refinement is uniquely defined
by the following loop, which should always be used as a source of
symmetry information in preference to the above space-group names.
They are only intended as comments.
;
_shelx_estimated_absorpt_t_max 0.805
_shelx_estimated_absorpt_t_min 0.752
_olex2_refinement_description
;
1. Fixed Uiso
 At 1.2 times of:
  All C(H) groups
2. Restrained distances
 C17A-C13 = C17A-C16A = N2A-C16A = N2A-C15A = C15A-C14A = C14A-C13
 1.39 with sigma of 0.002
 C17A-N2A
 2.408 with sigma of 0.002
 C17A-N2A \\sim N2A-C14A \\sim C16A-C13 \\sim C13-C15A
 with sigma of 0.02
 C17A-C12 \\sim C12-C14A
 with sigma of 0.02
 C17-C12 \\sim C12-C14
 with sigma of 0.02
3. Restrained planarity
 C13, C14A, C15A, N2A, C16A, C17A
 with sigma of 0.1
4. Uiso/Uaniso restraints and constraints
C12 \\sim C13 \\sim C14 \\sim C15 \\sim N2 \\sim C16 \\sim C17 \\sim C14A \\sim
C15A \\sim N2A \\sim C16A \\sim C17A: within 3A with sigma of 0.01 and sigma
for terminal atoms of 0.02 within 3A
Uanis(C18) \\sim Ueq: with sigma of 0.005 and sigma for terminal atoms of 0.01
Uanis(O4) \\sim Ueq: with sigma of 0.005 and sigma for terminal atoms of 0.01
Uanis(O3) \\sim Ueq: with sigma of 0.005 and sigma for terminal atoms of 0.01
5. Others
 Sof(C14A)=Sof(H14A)=Sof(C15A)=Sof(H15A)=Sof(N2A)=Sof(C16A)=Sof(H16A)=
 Sof(C17A)=Sof(H17A)=1-FVAR(1)
 Sof(C14)=Sof(H14)=Sof(C15)=Sof(H15)=Sof(N2)=Sof(C16)=Sof(H16)=Sof(C17)=
 Sof(H17)=FVAR(1)
 Fixed Sof: O2B(0.5) N3(0.5) O3(0.5) O4(0.5) O2A(0.5)
6.a Aromatic/amide H refined with riding coordinates:
 C1(H1), C2(H2), C4(H4), C5(H5), C6(H6), C7(H7), C9(H9), C11(H11), C12(H12),
 C14(H14), C15(H15), C16(H16), C17(H17), C21(H21), C14A(H14A), C15A(H15A),
 C16A(H16A), C17A(H17A)
6.b Fitted hexagon refined as free rotating group:
 C13(C14,C15,N2,C16,C17)
;
_olex2_submission_special_instructions 'No special instructions were received'

loop_
_space_group_symop_operation_xyz
'x, y, z'
'-x, y, -z+1/2'
'-x, -y, -z'
'x, -y, z-1/2'

loop_
_atom_site_label
_atom_site_type_symbol
_atom_site_fract_x
_atom_site_fract_y
_atom_site_fract_z
_atom_site_U_iso_or_equiv
_atom_site_adp_type
_atom_site_occupancy
_atom_site_site_symmetry_order
_atom_site_calc_flag
_atom_site_refinement_flags_posn
_atom_site_refinement_flags_adp
_atom_site_refinement_flags_occupancy
_atom_site_disorder_assembly
_atom_site_disorder_group
Zn1 Zn 0.500000 -1.14156(11) 0.250000 0.0348(2) Uani 1 2 d S T P . .
O1 O 0.5075(2) -1.3400(6) 0.32982(16) 0.0510(8) Uani 1 1 d . . . . .
N1 N 0.3932(2) -0.9283(6) 0.19488(18) 0.0389(8) Uani 1 1 d . . . . .
C1 C 0.3381(3) -0.9555(10) 0.1216(2) 0.0520(11) Uani 1 1 d . . . . .
H1 H 0.347957 -1.078196 0.096890 0.062 Uiso 1 1 calc R U . . .
C2 C 0.2678(3) -0.8088(11) 0.0819(3) 0.0626(14) Uani 1 1 d . . . . .
H2 H 0.231364 -0.832741 0.031058 0.075 Uiso 1 1 calc R U . . .
O2B O 0.3758(8) -1.195(2) 0.3192(5) 0.102(4) Uani 0.5 1 d . . P A -1
C3 C 0.2506(3) -0.6265(9) 0.1164(3) 0.0524(12) Uani 1 1 d . . . . .
N3 N 0.3594(7) -1.216(2) 0.4268(5) 0.083(4) Uani 0.5 1 d . . P A -1
O3 O 0.3371(7) -1.083(2) 0.4615(6) 0.108(3) Uani 0.5 1 d . U P A -1
C4 C 0.3075(3) -0.5978(9) 0.1920(3) 0.0579(12) Uani 1 1 d . . . . .
H4 H 0.299157 -0.475682 0.217696 0.069 Uiso 1 1 calc R U . . .
O4 O 0.3156(7) -1.241(2) 0.3573(6) 0.097(3) Uani 0.5 1 d . U P A -1
C5 C 0.3769(3) -0.7527(8) 0.2288(3) 0.0525(11) Uani 1 1 d . . . . .
H5 H 0.413971 -0.733235 0.279695 0.063 Uiso 1 1 calc R U . . .
C6 C 0.1750(4) -0.4728(12) 0.0724(3) 0.0682(15) Uani 1 1 d . . . . .
H6 H 0.140152 -0.512552 0.022467 0.082 Uiso 1 1 calc R U . . .
C7 C 0.1506(4) -0.2907(10) 0.0936(3) 0.0649(14) Uani 1 1 d . . . . .
H7 H 0.184668 -0.249049 0.143433 0.078 Uiso 1 1 calc R U . . .
C8 C 0.0736(3) -0.1403(9) 0.0470(3) 0.0609(13) Uani 1 1 d . . . . .
C9 C 0.0258(4) -0.1748(10) -0.0300(3) 0.0673(15) Uani 1 1 d . . . . .
H9 H 0.043739 -0.294452 -0.050346 0.081 Uiso 1 1 calc R U . . .
C10 C 0.0471(4) 0.0410(10) 0.0779(3) 0.0619(13) Uani 1 1 d . . . . .
C11 C 0.0934(5) 0.0972(12) 0.1584(3) 0.0811(18) Uani 1 1 d . . . . .
H11 H 0.132939 -0.013432 0.190197 0.097 Uiso 1 1 calc R U . . .
C12 C 0.0847(5) 0.2820(16) 0.1889(4) 0.106(2) Uani 1 1 d D U . . .
H12 H 0.043219 0.387772 0.156317 0.128 Uiso 1 1 calc R U . . .
C13 C 0.1311(5) 0.3538(13) 0.2690(3) 0.121(2) Uani 1 1 d DG U . . .
C14 C 0.1072(7) 0.5297(18) 0.3026(6) 0.124(3) Uani 0.434(10) 1 d DG U P B 1
H14 H 0.058861 0.625484 0.273743 0.149 Uiso 0.434(10) 1 calc R U P B 1
C15 C 0.1555(10) 0.563(3) 0.3792(6) 0.129(3) Uani 0.434(10) 1 d G U P B 1
H15 H 0.139566 0.680221 0.401670 0.155 Uiso 0.434(10) 1 calc R U P B 1
N2 N 0.2278(9) 0.419(3) 0.4223(4) 0.126(3) Uani 0.434(10) 1 d G U P B 1
C16 C 0.2516(8) 0.243(2) 0.3888(5) 0.129(3) Uani 0.434(10) 1 d G U P B 1
H16 H 0.299972 0.147692 0.417610 0.154 Uiso 0.434(10) 1 calc R U P B 1
C17 C 0.2033(7) 0.2107(17) 0.3121(5) 0.122(3) Uani 0.434(10) 1 d DG U P B 1
H17 H 0.219267 0.092950 0.289683 0.147 Uiso 0.434(10) 1 calc R U P B 1
C18 C 0.4754(5) -1.2642(12) 0.3662(3) 0.0824(18) Uani 1 1 d . U . . .
C19 C 0.4849(4) -1.3945(9) 0.4334(3) 0.0643(15) Uani 1 1 d . . . . .
C20 C 0.4329(5) -1.3536(11) 0.4654(3) 0.082(2) Uani 1 1 d . . . . .
C21 C 0.5523(5) -1.5447(12) 0.4688(3) 0.0807(19) Uani 1 1 d . . . . .
H21 H 0.589628 -1.580624 0.448552 0.097 Uiso 1 1 calc R U . . .
O2A O 0.4708(6) -1.0386(12) 0.3682(4) 0.065(2) Uani 0.5 1 d . . P A 1
C14A C 0.1097(8) 0.5787(14) 0.2795(5) 0.120(3) Uani 0.566(10) 1 d D U P B 2
H14A H 0.080274 0.674115 0.238098 0.144 Uiso 0.566(10) 1 calc R U P B 2
C15A C 0.1306(10) 0.666(2) 0.3494(6) 0.128(3) Uani 0.566(10) 1 d D U P B 2
H15A H 0.116609 0.817626 0.355307 0.154 Uiso 0.566(10) 1 calc R U P B 2
N2A N 0.1733(10) 0.518(2) 0.4100(6) 0.127(3) Uani 0.566(10) 1 d D U P B 2
C16A C 0.1959(10) 0.294(2) 0.4009(4) 0.124(3) Uani 0.566(10) 1 d D U P B 2
H16A H 0.228186 0.200738 0.442479 0.149 Uiso 0.566(10) 1 calc R U P B 2
C17A C 0.1704(10) 0.2075(17) 0.3301(4) 0.122(3) Uani 0.566(10) 1 d D U P B 2
H17A H 0.179687 0.052374 0.323658 0.146 Uiso 0.566(10) 1 calc R U P B 2

loop_
_atom_site_aniso_label
_atom_site_aniso_U_11
_atom_site_aniso_U_22
_atom_site_aniso_U_33
_atom_site_aniso_U_23
_atom_site_aniso_U_13
_atom_site_aniso_U_12
Zn1 0.0399(4) 0.0372(4) 0.0264(3) 0.000 0.0150(3) 0.000
O1 0.066(2) 0.0559(19) 0.0354(14) 0.0051(13) 0.0278(15) -0.0056(16)
N1 0.0366(17) 0.0402(18) 0.0347(16) 0.0071(14) 0.0127(14) -0.0014(14)
C1 0.048(2) 0.066(3) 0.037(2) 0.004(2) 0.0160(19) 0.006(2)
C2 0.051(3) 0.086(4) 0.039(2) 0.011(2) 0.012(2) 0.015(3)
O2B 0.129(8) 0.127(8) 0.074(6) 0.048(6) 0.068(6) 0.051(7)
C3 0.041(2) 0.062(3) 0.051(2) 0.022(2) 0.019(2) 0.009(2)
N3 0.066(6) 0.149(10) 0.050(5) 0.040(6) 0.040(5) 0.043(7)
O3 0.115(6) 0.139(7) 0.098(6) 0.028(5) 0.073(5) 0.056(6)
C4 0.053(3) 0.050(3) 0.058(3) 0.003(2) 0.017(2) 0.010(2)
O4 0.088(4) 0.118(5) 0.087(4) 0.010(4) 0.045(4) 0.002(4)
C5 0.047(2) 0.046(3) 0.045(2) -0.002(2) 0.006(2) 0.007(2)
C6 0.053(3) 0.088(4) 0.055(3) 0.025(3) 0.019(2) 0.019(3)
C7 0.054(3) 0.065(3) 0.056(3) 0.009(3) 0.010(2) 0.013(3)
C8 0.049(3) 0.067(3) 0.053(3) 0.015(2) 0.012(2) 0.013(2)
C9 0.065(3) 0.066(3) 0.061(3) 0.000(3) 0.021(3) 0.018(3)
C10 0.057(3) 0.069(3) 0.043(2) 0.007(2) 0.011(2) 0.007(3)
C11 0.087(4) 0.079(4) 0.051(3) 0.008(3) 0.012(3) 0.010(3)
C12 0.106(4) 0.156(5) 0.077(3) -0.041(4) 0.059(3) -0.037(4)
C13 0.126(4) 0.166(5) 0.087(3) -0.039(3) 0.063(3) -0.053(4)
C14 0.130(5) 0.172(5) 0.086(4) -0.041(4) 0.064(4) -0.048(4)
C15 0.132(5) 0.173(5) 0.088(4) -0.036(4) 0.058(4) -0.051(5)
N2 0.132(5) 0.172(5) 0.089(4) -0.038(4) 0.064(4) -0.051(5)
C16 0.133(5) 0.171(6) 0.091(4) -0.036(4) 0.060(4) -0.052(5)
C17 0.130(5) 0.168(5) 0.083(4) -0.033(4) 0.062(4) -0.053(4)
C18 0.118(4) 0.084(3) 0.062(3) 0.017(3) 0.056(3) 0.031(3)
C19 0.105(4) 0.056(3) 0.043(2) 0.012(2) 0.044(3) 0.023(3)
C20 0.123(6) 0.085(4) 0.062(3) 0.031(3) 0.063(4) 0.043(4)
C21 0.120(5) 0.087(4) 0.061(3) 0.024(3) 0.065(4) 0.040(4)
O2A 0.116(6) 0.044(4) 0.058(4) 0.017(3) 0.060(4) 0.024(4)
C14A 0.127(4) 0.169(5) 0.084(4) -0.038(4) 0.067(4) -0.050(4)
C15A 0.135(5) 0.168(6) 0.088(4) -0.035(4) 0.059(4) -0.052(5)
N2A 0.129(5) 0.173(5) 0.088(4) -0.031(4) 0.059(4) -0.050(4)
C16A 0.131(5) 0.169(5) 0.087(4) -0.040(4) 0.064(4) -0.048(4)
C17A 0.129(5) 0.169(5) 0.080(4) -0.037(4) 0.061(4) -0.048(4)

loop_
_atom_type_symbol
_atom_type_description
_atom_type_scat_dispersion_real
_atom_type_scat_dispersion_imag
_atom_type_scat_source
C C 0.0033 0.0016 'International Tables Vol C Tables 4.2.6.8 and 6.1.1.4'
H H 0.0000 0.0000 'International Tables Vol C Tables 4.2.6.8 and 6.1.1.4'
N N 0.0061 0.0033 'International Tables Vol C Tables 4.2.6.8 and 6.1.1.4'
O O 0.0106 0.0060 'International Tables Vol C Tables 4.2.6.8 and 6.1.1.4'
Zn Zn 0.2839 1.4301 'International Tables Vol C Tables 4.2.6.8 and 6.1.1.4'

loop_
_geom_angle_atom_site_label_1
_geom_angle_atom_site_label_2
_geom_angle_atom_site_label_3
_geom_angle
_geom_angle_site_symmetry_1
_geom_angle_site_symmetry_3
_geom_angle_publ_flag
O1 Zn1 O1 107.83(19) . 2_655 ?
O1 Zn1 N1 102.10(14) 2_655 . ?
O1 Zn1 N1 120.35(14) . . ?
O1 Zn1 N1 102.10(14) . 2_655 ?
O1 Zn1 N1 120.35(14) 2_655 2_655 ?
N1 Zn1 N1 105.3(2) 2_655 . ?
C18 O1 Zn1 116.0(4) . . ?
C1 N1 Zn1 120.6(3) . . ?
C5 N1 Zn1 121.8(3) . . ?
C5 N1 C1 117.5(4) . . ?
N1 C1 H1 118.9 . . ?
N1 C1 C2 122.3(5) . . ?
C2 C1 H1 118.9 . . ?
C1 C2 H2 119.7 . . ?
C1 C2 C3 120.6(5) . . ?
C3 C2 H2 119.7 . . ?
O4 O2B O2A 117.2(8) . . ?
C18 O2B O4 115.2(7) . . ?
C18 O2B O2A 47.3(5) . . ?
C2 C3 C4 117.2(4) . . ?
C2 C3 C6 119.2(5) . . ?
C4 C3 C6 123.6(5) . . ?
O3 N3 O4 123.2(11) . . ?
O3 N3 C20 118.7(9) . . ?
O4 N3 C20 118.0(10) . . ?
C3 C4 H4 120.4 . . ?
C5 C4 C3 119.3(5) . . ?
C5 C4 H4 120.4 . . ?
N3 O4 O2B 111.4(9) . . ?
N1 C5 C4 123.2(4) . . ?
N1 C5 H5 118.4 . . ?
C4 C5 H5 118.4 . . ?
C3 C6 H6 115.8 . . ?
C7 C6 C3 128.4(6) . . ?
C7 C6 H6 115.8 . . ?
C6 C7 H7 116.8 . . ?
C6 C7 C8 126.5(5) . . ?
C8 C7 H7 116.8 . . ?
C9 C8 C7 120.1(5) . . ?
C9 C8 C10 118.2(5) . . ?
C10 C8 C7 121.6(5) . . ?
C8 C9 H9 118.1 . . ?
C10 C9 C8 123.8(5) 3 . ?
C10 C9 H9 118.1 3 . ?
C8 C10 C11 123.3(5) . . ?
C9 C10 C8 117.9(5) 3 . ?
C9 C10 C11 118.8(5) 3 . ?
C10 C11 H11 116.6 . . ?
C12 C11 C10 126.9(7) . . ?
C12 C11 H11 116.6 . . ?
C11 C12 H12 115.1 . . ?
C11 C12 C13 129.8(7) . . ?
C13 C12 H12 115.1 . . ?
C14 C13 C12 128.1(5) . . ?
C14 C13 C17 120.0 . . ?
C17 C13 C12 111.8(5) . . ?
C14A C13 C12 112.8(6) . . ?
C17A C13 C12 126.2(7) . . ?
C17A C13 C14A 118.7(7) . . ?
C13 C14 H14 120.0 . . ?
C15 C14 C13 120.0 . . ?
C15 C14 H14 120.0 . . ?
C14 C15 H15 120.0 . . ?
C14 C15 N2 120.0 . . ?
N2 C15 H15 120.0 . . ?
C16 N2 C15 120.0 . . ?
N2 C16 H16 120.0 . . ?
N2 C16 C17 120.0 . . ?
C17 C16 H16 120.0 . . ?
C13 C17 H17 120.0 . . ?
C16 C17 C13 120.0 . . ?
C16 C17 H17 120.0 . . ?
O1 C18 O2B 113.4(6) . . ?
O1 C18 C19 120.1(5) . . ?
O1 C18 O2A 115.9(6) . . ?
C19 C18 O2B 107.7(6) . . ?
O2A C18 O2B 72.5(7) . . ?
O2A C18 C19 116.9(5) . . ?
C20 C19 C18 123.0(5) . . ?
C21 C19 C18 120.5(5) . . ?
C21 C19 C20 116.2(5) . . ?
N3 C20 C21 120.1(6) . 3_626 ?
C19 C20 N3 116.8(5) . . ?
C19 C20 C21 122.9(6) . 3_626 ?
C19 C21 C20 120.9(5) . 3_626 ?
C19 C21 H21 119.5 . . ?
C20 C21 H21 119.5 3_626 . ?
C18 O2A O2B 60.2(6) . . ?
C13 C14A H14A 118.7 . . ?
C15A C14A C13 122.6(7) . . ?
C15A C14A H14A 118.7 . . ?
C14A C15A H15A 121.4 . . ?
C14A C15A N2A 117.3(8) . . ?
N2A C15A H15A 121.4 . . ?
C16A N2A C15A 121.1(6) . . ?
N2A C16A H16A 119.9 . . ?
N2A C16A C17A 120.3(3) . . ?
C17A C16A H16A 119.9 . . ?
C13 C17A C16A 119.6(6) . . ?
C13 C17A H17A 120.2 . . ?
C16A C17A H17A 120.2 . . ?

loop_
_geom_bond_atom_site_label_1
_geom_bond_atom_site_label_2
_geom_bond_distance
_geom_bond_site_symmetry_2
_geom_bond_publ_flag
Zn1 O1 1.947(3) . ?
Zn1 O1 1.947(3) 2_655 ?
Zn1 N1 2.031(3) . ?
Zn1 N1 2.031(3) 2_655 ?
O1 C18 1.194(6) . ?
N1 C1 1.343(5) . ?
N1 C5 1.330(6) . ?
C1 H1 0.9300 . ?
C1 C2 1.370(7) . ?
C2 H2 0.9300 . ?
C2 C3 1.375(8) . ?
O2B O4 1.575(13) . ?
O2B C18 1.545(12) . ?
O2B O2A 1.697(15) . ?
C3 C4 1.385(7) . ?
C3 C6 1.465(7) . ?
N3 O3 1.221(14) . ?
N3 O4 1.258(13) . ?
N3 C20 1.369(11) . ?
C4 H4 0.9300 . ?
C4 C5 1.381(7) . ?
C5 H5 0.9300 . ?
C6 H6 0.9300 . ?
C6 C7 1.280(8) . ?
C7 H7 0.9300 . ?
C7 C8 1.477(7) . ?
C8 C9 1.396(7) . ?
C8 C10 1.404(8) . ?
C9 H9 0.9300 . ?
C9 C10 1.389(7) 3 ?
C10 C11 1.481(7) . ?
C11 H11 0.9300 . ?
C11 C12 1.279(10) . ?
C12 H12 0.9300 . ?
C12 C13 1.496(9) . ?
C13 C14 1.3900 . ?
C13 C17 1.3900 . ?
C13 C14A 1.393(2) . ?
C13 C17A 1.385(2) . ?
C14 H14 0.9300 . ?
C14 C15 1.3900 . ?
C15 H15 0.9300 . ?
C15 N2 1.3900 . ?
N2 C16 1.3900 . ?
C16 H16 0.9300 . ?
C16 C17 1.3900 . ?
C17 H17 0.9300 . ?
C18 C19 1.505(7) . ?
C18 O2A 1.308(10) . ?
C19 C20 1.348(8) . ?
C19 C21 1.340(8) . ?
C20 C21 1.375(7) 3_626 ?
C21 H21 0.9300 . ?
C14A H14A 0.9300 . ?
C14A C15A 1.390(2) . ?
C15A H15A 0.9300 . ?
C15A N2A 1.390(2) . ?
N2A C16A 1.389(2) . ?
C16A H16A 0.9300 . ?
C16A C17A 1.389(2) . ?
C17A H17A 0.9300 . ?

loop_
_geom_torsion_atom_site_label_1
_geom_torsion_atom_site_label_2
_geom_torsion_atom_site_label_3
_geom_torsion_atom_site_label_4
_geom_torsion
_geom_torsion_site_symmetry_1
_geom_torsion_site_symmetry_2
_geom_torsion_site_symmetry_3
_geom_torsion_site_symmetry_4
_geom_torsion_publ_flag
Zn1 O1 C18 O2B 56.1(8) . . . . ?
Zn1 O1 C18 C19 -174.5(5) . . . . ?
Zn1 O1 C18 O2A -25.0(9) . . . . ?
Zn1 N1 C1 C2 -177.0(4) . . . . ?
Zn1 N1 C5 C4 176.6(4) . . . . ?
O1 C18 C19 C20 -162.6(7) . . . . ?
O1 C18 C19 C21 23.7(11) . . . . ?
O1 C18 O2A O2B 108.0(7) . . . . ?
N1 C1 C2 C3 -0.5(8) . . . . ?
C1 N1 C5 C4 -1.0(7) . . . . ?
C1 C2 C3 C4 0.6(8) . . . . ?
C1 C2 C3 C6 179.9(5) . . . . ?
C2 C3 C4 C5 -0.9(8) . . . . ?
C2 C3 C6 C7 -177.1(6) . . . . ?
O2B C18 C19 C20 -30.8(10) . . . . ?
O2B C18 C19 C21 155.5(8) . . . . ?
C3 C4 C5 N1 1.2(8) . . . . ?
C3 C6 C7 C8 179.9(5) . . . . ?
O3 N3 O4 O2B 124.0(13) . . . . ?
O3 N3 C20 C19 -143.8(11) . . . . ?
O3 N3 C20 C21 40.4(16) . . . 3_626 ?
C4 C3 C6 C7 2.2(10) . . . . ?
O4 O2B C18 O1 144.2(9) . . . . ?
O4 O2B C18 C19 8.8(12) . . . . ?
O4 O2B C18 O2A -104.6(10) . . . . ?
O4 O2B O2A C18 100.3(9) . . . . ?
O4 N3 C20 C19 39.4(15) . . . . ?
O4 N3 C20 C21 -136.4(10) . . . 3_626 ?
C5 N1 C1 C2 0.6(7) . . . . ?
C6 C3 C4 C5 179.8(5) . . . . ?
C6 C7 C8 C9 -7.7(10) . . . . ?
C6 C7 C8 C10 172.9(6) . . . . ?
C7 C8 C9 C10 -179.8(6) . . . 3 ?
C7 C8 C10 C9 179.7(5) . . . 3 ?
C7 C8 C10 C11 0.4(9) . . . . ?
C8 C10 C11 C12 165.9(7) . . . . ?
C9 C8 C10 C9 0.4(10) . . . 3 ?
C9 C8 C10 C11 -179.0(6) . . . . ?
C9 C10 C11 C12 -13.4(11) 3 . . . ?
C10 C8 C9 C10 -0.4(10) . . . 3 ?
C10 C11 C12 C13 -177.8(7) . . . . ?
C11 C12 C13 C14 -164.9(9) . . . . ?
C11 C12 C13 C17 11.4(12) . . . . ?
C11 C12 C13 C14A 174.2(9) . . . . ?
C11 C12 C13 C17A -23.6(15) . . . . ?
C12 C13 C14 C15 176.0(8) . . . . ?
C12 C13 C17 C16 -176.6(7) . . . . ?
C12 C13 C14A C15A 167.2(9) . . . . ?
C12 C13 C17A C16A -167.8(11) . . . . ?
C13 C14 C15 N2 0.0 . . . . ?
C13 C14A C15A N2A -1.0(15) . . . . ?
C14 C13 C17 C16 0.0 . . . . ?
C14 C15 N2 C16 0.0 . . . . ?
C15 N2 C16 C17 0.0 . . . . ?
N2 C16 C17 C13 0.0 . . . . ?
C17 C13 C14 C15 0.0 . . . . ?
C18 O2B O4 N3 32.6(15) . . . . ?
C18 C19 C20 N3 11.4(12) . . . . ?
C18 C19 C20 C21 -173.0(7) . . . 3_626 ?
C18 C19 C21 C20 173.2(7) . . . 3_626 ?
C19 C18 O2A O2B -101.4(7) . . . . ?
C20 N3 O4 O2B -59.3(15) . . . . ?
C20 C19 C21 C20 -0.9(12) . . . 3_626 ?
C21 C19 C20 N3 -174.6(9) . . . . ?
C21 C19 C20 C21 1.0(12) . . . 3_626 ?
O2A O2B O4 N3 -20.5(14) . . . . ?
O2A O2B C18 O1 -111.2(7) . . . . ?
O2A O2B C18 C19 113.4(6) . . . . ?
O2A C18 C19 C20 48.1(11) . . . . ?
O2A C18 C19 C21 -125.6(8) . . . . ?
C14A C13 C17A C16A -6.5(18) . . . . ?
C14A C15A N2A C16A 2(2) . . . . ?
C15A N2A C16A C17A -5(2) . . . . ?
N2A C16A C17A C13 7(2) . . . . ?
C17A C13 C14A C15A 3.5(13) . . . . ?
